data_1539709
loop_
_publ_author_name
'Cava, R.J.'
'Marezio, M.'
'Hewat, A.W.'
'Hewat, E.A.jr.'
'Batlogg, B.'
'Rupp, L.W.jr.'
'Rabe, K.M.'
'Krajewski, J.J.'
'Peck, W.F.jr.'

_publ_section_title
;
 Structural anomalies, oxygen ordering and superconductivity in oxygen
 deficient Ba2 Y Cu3 Ox
;
_journal_name_full 'Physica C (Amsterdam)'
_journal_page_first 419
_journal_page_last 433
_journal_volume 165
_journal_year 1990
_chemical_formula_sum 'Ba2 Cu3 O6.35 Y'
_chemical_name_systematic 'Y Ba2 Cu3 O6.35'
_space_group_IT_number 123
_symmetry_space_group_name_Hall '-P 4 2'
_symmetry_space_group_name_H-M 'P 4/m m m'
_cell_angle_alpha 90
_cell_angle_beta 90
_cell_angle_gamma 90
_cell_formula_units_Z 1
_cell_length_a 3.858
_cell_length_b 3.858
_cell_length_c 11.7913
_cell_volume 175.504
_citation_journal_id_ASTM PHYCE6
_cod_data_source_file Cava_PHYCE6_1990_1787.cif
_cod_data_source_block Ba2Cu3O6.35Y1
_cod_original_cell_volume 175.5036
_cod_original_formula_sum 'Ba2 Cu3 O6.35 Y1'
_cod_database_code 1539709

loop_
_symmetry_equiv_pos_as_xyz
x,y,z
-y,x,z
-x,-y,z
y,-x,z
x,-y,-z
y,x,-z
-x,y,-z
-y,-x,-z
-x,-y,-z
y,-x,-z
x,y,-z
-y,x,-z
-x,y,z
-y,-x,z
x,-y,z
y,x,z

loop_
_atom_site_label
_atom_site_type_symbol
_atom_site_fract_x
_atom_site_fract_y
_atom_site_fract_z
_atom_site_occupancy
_atom_site_U_iso_or_equiv
Cu2 Cu+1 0 0 0.3603 1 0.0
O2 O-2 0.5 0 0.3788 1 0.0
Cu1 Cu+1 0 0 0 1 0.0
Ba1 Ba+2 0.5 0.5 0.1931 1 0.0
O1 O-2 0 0 0.1515 1 0.0
O3 O-2 0 0.5 0 0.175 0.0
Y1 Y+3 0.5 0.5 0.5 1 0.0
